data_7107375
loop_
_publ_author_name
'Wenliang Huang'
'Paula L. Diaconescu'

_publ_section_title
;
 P4 activation by group 3 metal arene complexes
;
_journal_name_full Chem.Commun.
_journal_page_first 2216
_journal_paper_doi 10.1039/c2cc17638f
_journal_volume 48
_journal_year 2012
_chemical_formula_moiety 'C30 H54 Fe I N2 O2 Si2 Y'
_chemical_formula_sum 'C30 H54 Fe I N2 O2 Si2 Y'
_chemical_formula_weight 802.59
_chemical_name_systematic
;
?
;
_space_group_IT_number 2
_symmetry_cell_setting triclinic
_symmetry_space_group_name_Hall '-P 1'
_symmetry_space_group_name_H-M 'P -1'
_atom_sites_solution_hydrogens geom
_atom_sites_solution_primary direct
_atom_sites_solution_secondary difmap
_audit_creation_method SHELXL-97
_cell_angle_alpha 101.325(3)
_cell_angle_beta 92.432(3)
_cell_angle_gamma 118.211(2)
_cell_formula_units_Z 2
_cell_length_a 11.140(3)
_cell_length_b 11.596(3)
_cell_length_c 16.156(5)
_cell_measurement_reflns_used 7243
_cell_measurement_temperature 100(2)
_cell_measurement_theta_max 30.02
_cell_measurement_theta_min 3.83
_cell_volume 1781.1(9)
_computing_cell_refinement 'Bruker SAINT'
_computing_data_collection 'Bruker APEX2'
_computing_data_reduction 'Bruker SAINT'
_computing_molecular_graphics 'Bruker SHELXTL'
_computing_publication_material 'Bruker SHELXTL'
_computing_structure_refinement 'SHELXL-97 (Sheldrick, 2008)'
_computing_structure_solution 'SHELXS-97 (Sheldrick, 2008)'
_diffrn_ambient_temperature 100(2)
_diffrn_measured_fraction_theta_full 0.987
_diffrn_measured_fraction_theta_max 0.887
_diffrn_radiation_monochromator graphite
_diffrn_radiation_source 'fine-focus sealed tube'
_diffrn_radiation_type MoK\a
_diffrn_radiation_wavelength 0.71073
_diffrn_reflns_av_R_equivalents 0.0149
_diffrn_reflns_av_sigmaI/netI 0.0302
_diffrn_reflns_limit_h_max 15
_diffrn_reflns_limit_h_min -15
_diffrn_reflns_limit_k_max 16
_diffrn_reflns_limit_k_min -16
_diffrn_reflns_limit_l_max 23
_diffrn_reflns_limit_l_min -23
_diffrn_reflns_number 17684
_diffrn_reflns_theta_full 25.00
_diffrn_reflns_theta_max 30.75
_diffrn_reflns_theta_min 3.83
_exptl_absorpt_coefficient_mu 2.989
_exptl_absorpt_correction_T_max 0.811
_exptl_absorpt_correction_T_min 0.657
_exptl_absorpt_correction_type multi-scan
_exptl_absorpt_process_details 'Twinabs (Bruker)'
_exptl_crystal_colour yellow
_exptl_crystal_density_diffrn 1.497
_exptl_crystal_density_method 'not measured'
_exptl_crystal_description block
_exptl_crystal_F_000 820
_exptl_crystal_size_max 0.18
_exptl_crystal_size_mid 0.12
_exptl_crystal_size_min 0.07
_refine_diff_density_max 2.226
_refine_diff_density_min -2.618
_refine_diff_density_rms 0.103
_refine_ls_extinction_method none
_refine_ls_goodness_of_fit_ref 1.043
_refine_ls_hydrogen_treatment constr
_refine_ls_matrix_type full
_refine_ls_number_parameters 398
_refine_ls_number_reflns 9851
_refine_ls_number_restraints 0
_refine_ls_restrained_S_all 1.043
_refine_ls_R_factor_all 0.0687
_refine_ls_R_factor_gt 0.0516
_refine_ls_shift/su_max 0.012
_refine_ls_shift/su_mean 0.001
_refine_ls_structure_factor_coef Fsqd
_refine_ls_weighting_details 'calc w=1/[\s^2^(Fo^2^)+(0.0552P)^2^+4.2641P] where P=(Fo^2^+2Fc^2^)/3'
_refine_ls_weighting_scheme calc
_refine_ls_wR_factor_gt 0.1235
_refine_ls_wR_factor_ref 0.1329
_reflns_number_gt 7768
_reflns_number_total 9851
_reflns_threshold_expression >2sigma(I)
_cod_data_source_file c2cc17638f.txt
_cod_data_source_block YI(THF)2
_cod_original_cell_volume 1781.1(8)
_cod_original_sg_symbol_H-M P-1
_cod_database_code 7107375

loop_
_symmetry_equiv_pos_as_xyz
'x, y, z'
'-x, -y, -z'

loop_
_atom_site_label
_atom_site_type_symbol
_atom_site_fract_x
_atom_site_fract_y
_atom_site_fract_z
_atom_site_U_iso_or_equiv
_atom_site_adp_type
_atom_site_occupancy
_atom_site_symmetry_multiplicity
_atom_site_calc_flag
_atom_site_refinement_flags
_atom_site_disorder_assembly
_atom_site_disorder_group
Y1 Y 0.25251(3) 0.01604(4) 0.25994(2) 0.03453(11) Uani 1 1 d . . .
I1 I 0.52370(7) 0.01328(12) 0.31193(9) 0.0409(3) Uani 0.475(3) 1 d P A 1
I1A I 0.53449(7) 0.05578(15) 0.27945(11) 0.0521(4) Uani 0.525(3) 1 d P A 2
Fe1 Fe -0.03774(5) 0.03243(5) 0.25346(3) 0.02268(11) Uani 1 1 d . A .
Si1 Si 0.04214(11) -0.31627(11) 0.30469(6) 0.0332(2) Uani 1 1 d . . .
N1 N 0.0832(3) -0.1562(3) 0.29703(18) 0.0278(6) Uani 1 1 d . A .
N2 N 0.2620(3) 0.1774(3) 0.2006(2) 0.0447(9) Uani 1 1 d . A .
O1 O 0.3245(3) 0.1556(3) 0.39898(16) 0.0331(5) Uani 1 1 d . A .
O2 O 0.2331(4) -0.1207(4) 0.1244(2) 0.0709(7) Uani 1 1 d . A .
C1 C 0.3203(5) 0.1031(5) 0.4739(3) 0.0523(12) Uani 1 1 d . . .
H1A H 0.3165 0.0144 0.4579 0.063 Uiso 1 1 calc R A .
H1B H 0.2374 0.0912 0.4997 0.063 Uiso 1 1 calc R . .
C2 C 0.4446(6) 0.1999(6) 0.5344(4) 0.0775(19) Uani 1 1 d . A .
H2A H 0.4205 0.2211 0.5916 0.093 Uiso 1 1 calc R . .
H2B H 0.5067 0.1616 0.5392 0.093 Uiso 1 1 calc R . .
C3 C 0.5126(6) 0.3209(6) 0.5037(4) 0.0733(18) Uani 1 1 d . . .
H3A H 0.6084 0.3425 0.4973 0.088 Uiso 1 1 calc R A .
H3B H 0.5156 0.3981 0.5449 0.088 Uiso 1 1 calc R . .
C4 C 0.4333(5) 0.2965(4) 0.4197(3) 0.0503(11) Uani 1 1 d . A .
H4A H 0.3930 0.3570 0.4234 0.060 Uiso 1 1 calc R . .
H4B H 0.4940 0.3131 0.3754 0.060 Uiso 1 1 calc R . .
C5 C 0.1100(6) -0.1706(6) 0.0634(4) 0.0709(7) Uani 1 1 d . . .
H5A H 0.1184 -0.0999 0.0346 0.085 Uiso 1 1 calc R A .
H5B H 0.0282 -0.1966 0.0928 0.085 Uiso 1 1 calc R . .
C6 C 0.0952(6) -0.2913(6) -0.0008(4) 0.0709(7) Uani 1 1 d . A .
H6A H 0.0408 -0.3758 0.0174 0.085 Uiso 1 1 calc R . .
H6B H 0.0520 -0.2997 -0.0580 0.085 Uiso 1 1 calc R . .
C7 C 0.2389(6) -0.2577(6) 0.0005(3) 0.0709(7) Uani 1 1 d . . .
H7A H 0.2787 -0.2054 -0.0424 0.085 Uiso 1 1 calc R A .
H7B H 0.2451 -0.3415 -0.0143 0.085 Uiso 1 1 calc R . .
C8 C 0.3194(6) -0.1749(6) 0.0890(3) 0.0709(7) Uani 1 1 d . A .
H8A H 0.3298 -0.2323 0.1235 0.085 Uiso 1 1 calc R . .
H8B H 0.4118 -0.1017 0.0857 0.085 Uiso 1 1 calc R . .
C9 C -0.0226(3) -0.1229(3) 0.2950(2) 0.0225(6) Uani 1 1 d . A .
C10 C -0.0403(3) -0.0332(3) 0.3626(2) 0.0230(6) Uani 1 1 d . . .
H10A H 0.0249 0.0211 0.4173 0.028 Uiso 1 1 calc R A .
C11 C -0.1659(3) -0.0348(3) 0.3390(2) 0.0270(6) Uani 1 1 d . A .
H11A H -0.2054 0.0156 0.3748 0.032 Uiso 1 1 calc R . .
C12 C -0.2268(3) -0.1236(3) 0.2561(2) 0.0281(7) Uani 1 1 d . . .
H12A H -0.3160 -0.1454 0.2232 0.034 Uiso 1 1 calc R A .
C13 C -0.1378(3) -0.1746(3) 0.2279(2) 0.0249(6) Uani 1 1 d . A .
H13A H -0.1534 -0.2371 0.1713 0.030 Uiso 1 1 calc R . .
C14 C 0.1339(4) 0.1691(3) 0.2073(2) 0.0354(8) Uani 1 1 d . A .
C15 C 0.0977(4) 0.2352(3) 0.2795(2) 0.0356(8) Uani 1 1 d . . .
H15A H 0.1600 0.2913 0.3350 0.043 Uiso 1 1 calc R A .
C16 C -0.0388(5) 0.2094(4) 0.2592(3) 0.0430(10) Uani 1 1 d . A .
H16A H -0.0888 0.2452 0.2968 0.052 Uiso 1 1 calc R . .
C17 C -0.0929(5) 0.1221(4) 0.1748(3) 0.0462(10) Uani 1 1 d . . .
H17A H -0.1875 0.0862 0.1433 0.055 Uiso 1 1 calc R A .
C18 C 0.0111(5) 0.0960(4) 0.1435(2) 0.0408(10) Uani 1 1 d . A .
H18A H 0.0014 0.0371 0.0865 0.049 Uiso 1 1 calc R . .
C19 C -0.0532(5) -0.4461(4) 0.2014(2) 0.0445(10) Uani 1 1 d . A .
H19A H 0.0026 -0.4219 0.1559 0.067 Uiso 1 1 calc R . .
H19B H -0.1411 -0.4493 0.1867 0.067 Uiso 1 1 calc R . .
H19C H -0.0706 -0.5348 0.2077 0.067 Uiso 1 1 calc R . .
C20 C 0.2079(6) -0.3149(7) 0.3315(4) 0.0689(16) Uani 1 1 d . A .
H20A H 0.2715 -0.2727 0.2928 0.103 Uiso 1 1 calc R . .
H20B H 0.1898 -0.4077 0.3250 0.103 Uiso 1 1 calc R . .
H20C H 0.2492 -0.2634 0.3906 0.103 Uiso 1 1 calc R . .
C21 C -0.0670(5) -0.3727(4) 0.3916(2) 0.0383(9) Uani 1 1 d . A .
C22 C 0.0081(6) -0.2716(4) 0.4782(3) 0.0509(12) Uani 1 1 d . . .
H22A H -0.0477 -0.3019 0.5228 0.076 Uiso 1 1 calc R A .
H22B H 0.0224 -0.1825 0.4754 0.076 Uiso 1 1 calc R . .
H22C H 0.0976 -0.2661 0.4917 0.076 Uiso 1 1 calc R . .
C23 C -0.0909(6) -0.5129(4) 0.3975(3) 0.0557(13) Uani 1 1 d . . .
H23A H -0.1384 -0.5374 0.4462 0.083 Uiso 1 1 calc R A .
H23B H -0.0018 -0.5103 0.4054 0.083 Uiso 1 1 calc R . .
H23C H -0.1475 -0.5800 0.3448 0.083 Uiso 1 1 calc R . .
C24 C -0.2087(5) -0.3853(4) 0.3729(3) 0.0432(9) Uani 1 1 d . . .
H24A H -0.2634 -0.4201 0.4171 0.065 Uiso 1 1 calc R A .
H24B H -0.2559 -0.4475 0.3169 0.065 Uiso 1 1 calc R . .
H24C H -0.1978 -0.2964 0.3728 0.065 Uiso 1 1 calc R . .
C29 C 0.4296(5) 0.5163(5) 0.2583(3) 0.0529(12) Uani 1 1 d . . .
H29A H 0.4472 0.6088 0.2800 0.079 Uiso 1 1 calc R B 3
H29B H 0.5163 0.5142 0.2658 0.079 Uiso 1 1 calc R B 3
H29C H 0.3641 0.4571 0.2899 0.079 Uiso 1 1 calc R B 3
Si2 Si 0.3443(3) 0.2889(3) 0.13140(15) 0.0253(7) Uani 0.488(7) 1 d P A 3
C25 C 0.3323(12) 0.1771(10) 0.0262(5) 0.049(3) Uani 0.488(7) 1 d P A 3
H25A H 0.2430 0.1438 -0.0088 0.073 Uiso 0.488(7) 1 calc PR A 3
H25B H 0.3407 0.1005 0.0364 0.073 Uiso 0.488(7) 1 calc PR A 3
H25C H 0.4067 0.2289 -0.0037 0.073 Uiso 0.488(7) 1 calc PR A 3
C26 C 0.5160(9) 0.2989(10) 0.1389(7) 0.044(2) Uani 0.488(7) 1 d P A 3
H26A H 0.5059 0.2125 0.1450 0.066 Uiso 0.488(7) 1 calc PR A 3
H26B H 0.5774 0.3707 0.1887 0.066 Uiso 0.488(7) 1 calc PR A 3
H26C H 0.5552 0.3189 0.0870 0.066 Uiso 0.488(7) 1 calc PR A 3
C27 C 0.3692(8) 0.4675(8) 0.1636(5) 0.0260(16) Uani 0.488(7) 1 d P A 3
C28 C 0.2317(8) 0.4657(8) 0.1414(5) 0.0331(17) Uani 0.488(7) 1 d P A 3
H28A H 0.2493 0.5585 0.1484 0.050 Uiso 0.488(7) 1 calc PR A 3
H28B H 0.1679 0.4226 0.1796 0.050 Uiso 0.488(7) 1 calc PR A 3
H28C H 0.1910 0.4149 0.0821 0.050 Uiso 0.488(7) 1 calc PR A 3
C30 C 0.4738(9) 0.5598(8) 0.1140(6) 0.039(2) Uani 0.488(7) 1 d P A 3
H30A H 0.4979 0.6537 0.1386 0.059 Uiso 0.488(7) 1 calc PR A 3
H30B H 0.4327 0.5331 0.0539 0.059 Uiso 0.488(7) 1 calc PR A 3
H30C H 0.5571 0.5512 0.1182 0.059 Uiso 0.488(7) 1 calc PR A 3
Si2A Si 0.3887(3) 0.2586(2) 0.14322(13) 0.0280(7) Uani 0.512(7) 1 d P A 4
C25A C 0.2616(10) 0.2163(9) 0.0164(5) 0.047(2) Uani 0.512(7) 1 d P A 4
H25D H 0.2511 0.1341 -0.0218 0.071 Uiso 0.512(7) 1 calc PR A 4
H25E H 0.3084 0.2925 -0.0097 0.071 Uiso 0.512(7) 1 calc PR A 4
H25F H 0.1705 0.2040 0.0259 0.071 Uiso 0.512(7) 1 calc PR A 4
C26A C 0.5568(9) 0.2710(9) 0.1744(7) 0.046(2) Uani 0.512(7) 1 d P A 4
H26D H 0.5719 0.2107 0.1298 0.069 Uiso 0.512(7) 1 calc PR A 4
H26E H 0.5569 0.2447 0.2284 0.069 Uiso 0.512(7) 1 calc PR A 4
H26F H 0.6306 0.3642 0.1814 0.069 Uiso 0.512(7) 1 calc PR A 4
C27A C 0.4147(9) 0.4367(8) 0.1601(5) 0.0312(16) Uani 0.512(7) 1 d P A 4
C28A C 0.2906(10) 0.4366(9) 0.1159(6) 0.047(2) Uani 0.512(7) 1 d P A 4
H28D H 0.3018 0.5275 0.1318 0.071 Uiso 0.512(7) 1 calc PR A 4
H28E H 0.2062 0.3732 0.1337 0.071 Uiso 0.512(7) 1 calc PR A 4
H28F H 0.2844 0.4091 0.0538 0.071 Uiso 0.512(7) 1 calc PR A 4
C30A C 0.5444(9) 0.5223(8) 0.1221(5) 0.044(2) Uani 0.512(7) 1 d P A 4
H30D H 0.5550 0.6122 0.1264 0.067 Uiso 0.512(7) 1 calc PR A 4
H30E H 0.5338 0.4779 0.0619 0.067 Uiso 0.512(7) 1 calc PR A 4
H30F H 0.6262 0.5308 0.1539 0.067 Uiso 0.512(7) 1 calc PR A 4

loop_
_atom_site_aniso_label
_atom_site_aniso_U_11
_atom_site_aniso_U_22
_atom_site_aniso_U_33
_atom_site_aniso_U_23
_atom_site_aniso_U_13
_atom_site_aniso_U_12
Y1 0.01544(14) 0.03837(19) 0.03034(18) -0.01374(13) 0.00274(12) 0.00629(13)
I1 0.0225(3) 0.0508(4) 0.0575(5) 0.0197(4) 0.0043(2) 0.0222(3)
I1A 0.0269(3) 0.0655(6) 0.0683(7) 0.0049(5) 0.0013(3) 0.0310(3)
Fe1 0.0212(2) 0.0209(2) 0.0194(2) 0.00219(16) -0.00063(16) 0.00649(17)
Si1 0.0400(5) 0.0404(6) 0.0253(5) -0.0024(4) -0.0038(4) 0.0293(5)
N1 0.0214(13) 0.0344(15) 0.0251(14) -0.0025(11) -0.0010(10) 0.0157(12)
N2 0.0342(17) 0.0353(17) 0.0254(15) -0.0051(12) 0.0128(13) -0.0099(13)
O1 0.0256(12) 0.0333(13) 0.0259(12) -0.0052(10) -0.0068(9) 0.0087(10)
O2 0.0702(14) 0.0639(13) 0.0497(12) -0.0180(10) 0.0169(10) 0.0216(12)
C1 0.052(3) 0.044(2) 0.035(2) 0.0039(18) -0.0166(19) 0.007(2)
C2 0.056(3) 0.080(4) 0.054(3) 0.012(3) -0.030(3) 0.004(3)
C3 0.051(3) 0.063(3) 0.051(3) 0.009(2) -0.019(2) -0.012(2)
C4 0.046(2) 0.035(2) 0.038(2) -0.0055(16) -0.0108(18) 0.0016(18)
C5 0.0702(14) 0.0639(13) 0.0497(12) -0.0180(10) 0.0169(10) 0.0216(12)
C6 0.0702(14) 0.0639(13) 0.0497(12) -0.0180(10) 0.0169(10) 0.0216(12)
C7 0.0702(14) 0.0639(13) 0.0497(12) -0.0180(10) 0.0169(10) 0.0216(12)
C8 0.0702(14) 0.0639(13) 0.0497(12) -0.0180(10) 0.0169(10) 0.0216(12)
C9 0.0177(13) 0.0238(14) 0.0222(14) 0.0035(11) 0.0049(11) 0.0080(11)
C10 0.0218(14) 0.0246(15) 0.0201(14) 0.0037(11) 0.0050(11) 0.0099(12)
C11 0.0195(14) 0.0279(16) 0.0316(17) 0.0050(13) 0.0068(12) 0.0108(12)
C12 0.0163(14) 0.0240(15) 0.0397(19) 0.0064(13) 0.0010(13) 0.0074(12)
C13 0.0192(14) 0.0236(15) 0.0258(15) 0.0026(12) 0.0004(11) 0.0074(12)
C14 0.042(2) 0.0209(15) 0.0207(16) 0.0042(12) 0.0045(14) -0.0016(14)
C15 0.045(2) 0.0199(15) 0.0253(17) 0.0021(12) 0.0031(15) 0.0048(15)
C16 0.062(3) 0.0274(18) 0.039(2) 0.0073(15) 0.0009(19) 0.0216(19)
C17 0.060(3) 0.035(2) 0.037(2) 0.0126(16) -0.0073(19) 0.018(2)
C18 0.055(2) 0.0311(18) 0.0187(16) 0.0068(13) -0.0016(15) 0.0075(17)
C19 0.070(3) 0.039(2) 0.0280(19) -0.0023(15) 0.0035(18) 0.034(2)
C20 0.064(3) 0.091(4) 0.076(4) 0.012(3) -0.001(3) 0.062(3)
C21 0.063(3) 0.0317(18) 0.0222(16) 0.0035(13) 0.0006(16) 0.0260(18)
C22 0.083(3) 0.036(2) 0.0248(19) 0.0023(15) 0.001(2) 0.024(2)
C23 0.091(4) 0.034(2) 0.040(2) 0.0025(17) -0.006(2) 0.033(2)
C24 0.054(3) 0.034(2) 0.042(2) 0.0137(17) 0.0184(19) 0.0203(19)
C29 0.049(3) 0.041(2) 0.035(2) 0.0004(17) -0.0007(18) -0.0002(19)
Si2 0.0203(11) 0.0248(11) 0.0216(10) -0.0007(7) 0.0064(8) 0.0060(8)
C25 0.054(6) 0.040(5) 0.025(4) 0.006(3) 0.006(4) 0.003(4)
C26 0.027(4) 0.045(5) 0.065(6) 0.014(4) 0.017(4) 0.020(4)
C27 0.025(4) 0.023(4) 0.026(4) 0.002(3) 0.007(3) 0.009(3)
C28 0.029(4) 0.039(4) 0.032(4) 0.011(3) 0.007(3) 0.016(3)
C30 0.037(4) 0.025(4) 0.044(5) 0.005(3) 0.014(3) 0.006(3)
Si2A 0.0307(13) 0.0219(10) 0.0239(9) 0.0065(7) 0.0058(8) 0.0065(9)
C25A 0.046(5) 0.038(4) 0.022(4) -0.003(3) 0.007(3) -0.004(4)
C26A 0.028(4) 0.040(4) 0.071(6) 0.027(4) 0.025(4) 0.012(3)
C27A 0.034(4) 0.023(4) 0.027(4) 0.005(3) -0.002(3) 0.008(3)
C28A 0.038(5) 0.039(4) 0.052(5) 0.024(4) -0.008(4) 0.005(4)
C30A 0.042(5) 0.033(4) 0.037(4) 0.017(3) 0.001(3) -0.001(3)

loop_
_atom_type_symbol
_atom_type_description
_atom_type_scat_dispersion_real
_atom_type_scat_dispersion_imag
_atom_type_scat_source
C C 0.0033 0.0016 'International Tables Vol C Tables 4.2.6.8 and 6.1.1.4'
H H 0.0000 0.0000 'International Tables Vol C Tables 4.2.6.8 and 6.1.1.4'
N N 0.0061 0.0033 'International Tables Vol C Tables 4.2.6.8 and 6.1.1.4'
O O 0.0106 0.0060 'International Tables Vol C Tables 4.2.6.8 and 6.1.1.4'
Si Si 0.0817 0.0704 'International Tables Vol C Tables 4.2.6.8 and 6.1.1.4'
Fe Fe 0.3463 0.8444 'International Tables Vol C Tables 4.2.6.8 and 6.1.1.4'
Y Y -2.7962 3.5667 'International Tables Vol C Tables 4.2.6.8 and 6.1.1.4'
I I -0.4742 1.8119 'International Tables Vol C Tables 4.2.6.8 and 6.1.1.4'

loop_
_geom_angle_atom_site_label_1
_geom_angle_atom_site_label_2
_geom_angle_atom_site_label_3
_geom_angle
N1 Y1 N2 133.87(12)
N1 Y1 O1 93.84(10)
N2 Y1 O1 93.63(11)
N1 Y1 O2 92.15(12)
N2 Y1 O2 91.21(14)
O1 Y1 O2 166.13(13)
N1 Y1 C9 28.80(10)
N2 Y1 C9 105.79(11)
O1 Y1 C9 90.28(9)
O2 Y1 C9 100.91(11)
N1 Y1 C14 106.38(10)
N2 Y1 C14 28.05(11)
O1 Y1 C14 91.01(10)
O2 Y1 C14 99.29(14)
C9 Y1 C14 77.89(10)
N1 Y1 I1A 120.02(9)
N2 Y1 I1A 106.03(10)
O1 Y1 I1A 83.50(7)
O2 Y1 I1A 82.67(11)
C9 Y1 I1A 147.87(8)
C14 Y1 I1A 133.50(9)
N1 Y1 I1 106.68(8)
N2 Y1 I1 119.43(10)
O1 Y1 I1 79.04(7)
O2 Y1 I1 87.26(11)
C9 Y1 I1 133.91(8)
C14 Y1 I1 145.98(8)
I1A Y1 I1 14.11(2)
N1 Y1 Fe1 67.81(7)
N2 Y1 Fe1 66.89(9)
O1 Y1 Fe1 88.96(6)
O2 Y1 Fe1 104.89(11)
C9 Y1 Fe1 39.10(7)
C14 Y1 Fe1 38.86(7)
I1A Y1 Fe1 169.38(3)
I1 Y1 Fe1 166.57(3)
C11 Fe1 C17 114.89(18)
C11 Fe1 C12 41.15(14)
C17 Fe1 C12 99.79(17)
C11 Fe1 C16 98.49(17)
C17 Fe1 C16 41.22(17)
C12 Fe1 C16 113.02(17)
C11 Fe1 C15 117.31(15)
C17 Fe1 C15 68.61(17)
C12 Fe1 C15 150.28(16)
C16 Fe1 C15 40.50(18)
C11 Fe1 C10 40.96(13)
C17 Fe1 C10 153.49(18)
C12 Fe1 C10 68.62(13)
C16 Fe1 C10 119.69(15)
C15 Fe1 C10 109.22(14)
C11 Fe1 C18 153.62(17)
C17 Fe1 C18 40.65(19)
C12 Fe1 C18 121.01(15)
C16 Fe1 C18 68.78(18)
C15 Fe1 C18 68.51(15)
C10 Fe1 C18 165.19(17)
C11 Fe1 C13 68.98(13)
C17 Fe1 C13 118.97(15)
C12 Fe1 C13 40.73(13)
C16 Fe1 C13 151.03(16)
C15 Fe1 C13 168.25(16)
C10 Fe1 C13 68.37(13)
C18 Fe1 C13 110.68(14)
C11 Fe1 C14 156.89(14)
C17 Fe1 C14 68.47(19)
C12 Fe1 C14 161.10(14)
C16 Fe1 C14 68.49(18)
C15 Fe1 C14 40.71(15)
C10 Fe1 C14 128.20(14)
C18 Fe1 C14 40.66(15)
C13 Fe1 C14 131.15(14)
C11 Fe1 C9 68.62(13)
C17 Fe1 C9 158.33(15)
C12 Fe1 C9 68.24(13)
C16 Fe1 C9 159.58(15)
C15 Fe1 C9 130.44(15)
C10 Fe1 C9 40.45(12)
C18 Fe1 C9 129.33(16)
C13 Fe1 C9 40.46(12)
C14 Fe1 C9 117.42(15)
C11 Fe1 Y1 120.12(10)
C17 Fe1 Y1 124.76(15)
C12 Fe1 Y1 124.58(10)
C16 Fe1 Y1 122.10(14)
C15 Fe1 Y1 82.21(13)
C10 Fe1 Y1 79.54(9)
C18 Fe1 Y1 85.65(14)
C13 Fe1 Y1 86.04(9)
C14 Fe1 Y1 59.24(12)
C9 Fe1 Y1 58.33(8)
N1 Si1 C20 107.3(2)
N1 Si1 C19 112.13(17)
C20 Si1 C19 108.3(2)
N1 Si1 C21 113.31(15)
C20 Si1 C21 108.0(2)
C19 Si1 C21 107.6(2)
C9 N1 Si1 118.4(2)
C9 N1 Y1 101.7(2)
Si1 N1 Y1 138.27(15)
C14 N2 Si2A 132.2(4)
C14 N2 Si2 107.5(3)
Si2A N2 Si2 24.86(9)
C14 N2 Y1 103.3(2)
Si2A N2 Y1 123.1(3)
Si2 N2 Y1 147.5(2)
C1 O1 C4 108.5(3)
C1 O1 Y1 122.2(2)
C4 O1 Y1 123.1(2)
C5 O2 C8 109.8(4)
C5 O2 Y1 117.6(3)
C8 O2 Y1 132.4(3)
O1 C1 C2 107.6(4)
O1 C1 H1A 110.2
C2 C1 H1A 110.2
O1 C1 H1B 110.2
C2 C1 H1B 110.2
H1A C1 H1B 108.5
C3 C2 C1 108.2(4)
C3 C2 H2A 110.1
C1 C2 H2A 110.1
C3 C2 H2B 110.1
C1 C2 H2B 110.1
H2A C2 H2B 108.4
C2 C3 C4 108.0(4)
C2 C3 H3A 110.1
C4 C3 H3A 110.1
C2 C3 H3B 110.1
C4 C3 H3B 110.1
H3A C3 H3B 108.4
O1 C4 C3 106.2(4)
O1 C4 H4A 110.5
C3 C4 H4A 110.5
O1 C4 H4B 110.5
C3 C4 H4B 110.5
H4A C4 H4B 108.7
O2 C5 C6 107.3(5)
O2 C5 H5A 110.2
C6 C5 H5A 110.2
O2 C5 H5B 110.2
C6 C5 H5B 110.2
H5A C5 H5B 108.5
C7 C6 C5 100.9(4)
C7 C6 H6A 111.6
C5 C6 H6A 111.6
C7 C6 H6B 111.6
C5 C6 H6B 111.6
H6A C6 H6B 109.4
C6 C7 C8 109.4(4)
C6 C7 H7A 109.8
C8 C7 H7A 109.8
C6 C7 H7B 109.8
C8 C7 H7B 109.8
H7A C7 H7B 108.2
O2 C8 C7 102.5(5)
O2 C8 H8A 111.3
C7 C8 H8A 111.3
O2 C8 H8B 111.3
C7 C8 H8B 111.3
H8A C8 H8B 109.2
N1 C9 C10 126.1(3)
N1 C9 C13 127.7(3)
C10 C9 C13 106.1(3)
N1 C9 Fe1 131.8(2)
C10 C9 Fe1 67.30(18)
C13 C9 Fe1 67.46(18)
N1 C9 Y1 49.47(16)
C10 C9 Y1 108.14(19)
C13 C9 Y1 119.9(2)
Fe1 C9 Y1 82.57(10)
C11 C10 C9 109.1(3)
C11 C10 Fe1 68.59(19)
C9 C10 Fe1 72.26(18)
C11 C10 H10A 125.5
C9 C10 H10A 125.5
Fe1 C10 H10A 125.5
C10 C11 C12 107.7(3)
C10 C11 Fe1 70.45(18)
C12 C11 Fe1 69.88(19)
C10 C11 H11A 126.2
C12 C11 H11A 126.2
Fe1 C11 H11A 126.2
C13 C12 C11 108.2(3)
C13 C12 Fe1 70.28(18)
C11 C12 Fe1 68.97(18)
C13 C12 H12A 125.9
C11 C12 H12A 125.9
Fe1 C12 H12A 125.9
C12 C13 C9 108.8(3)
C12 C13 Fe1 68.99(19)
C9 C13 Fe1 72.08(18)
C12 C13 H13A 125.6
C9 C13 H13A 125.6
Fe1 C13 H13A 125.6
N2 C14 C15 126.7(3)
N2 C14 C18 127.5(3)
C15 C14 C18 105.8(4)
N2 C14 Fe1 130.4(3)
C15 C14 Fe1 67.3(2)
C18 C14 Fe1 67.6(2)
N2 C14 Y1 48.6(2)
C15 C14 Y1 110.9(2)
C18 C14 Y1 117.2(3)
Fe1 C14 Y1 81.89(12)
C16 C15 C14 109.5(3)
C16 C15 Fe1 69.6(2)
C14 C15 Fe1 71.96(19)
C16 C15 H15A 125.3
C14 C15 H15A 125.3
Fe1 C15 H15A 125.3
C15 C16 C17 107.6(4)
C15 C16 Fe1 69.9(2)
C17 C16 Fe1 69.0(2)
C15 C16 H16A 126.2
C17 C16 H16A 126.2
Fe1 C16 H16A 126.2
C18 C17 C16 108.3(4)
C18 C17 Fe1 70.5(2)
C16 C17 Fe1 69.8(2)
C18 C17 H17A 125.8
C16 C17 H17A 125.8
Fe1 C17 H17A 125.8
C17 C18 C14 108.8(4)
C17 C18 Fe1 68.9(2)
C14 C18 Fe1 71.7(2)
C17 C18 H18A 125.6
C14 C18 H18A 125.6
Fe1 C18 H18A 125.6
Si1 C19 H19A 109.5
Si1 C19 H19B 109.5
H19A C19 H19B 109.5
Si1 C19 H19C 109.5
H19A C19 H19C 109.5
H19B C19 H19C 109.5
Si1 C20 H20A 109.5
Si1 C20 H20B 109.5
H20A C20 H20B 109.5
Si1 C20 H20C 109.5
H20A C20 H20C 109.5
H20B C20 H20C 109.5
C24 C21 C22 109.1(4)
C24 C21 C23 107.2(4)
C22 C21 C23 108.9(3)
C24 C21 Si1 112.2(3)
C22 C21 Si1 109.8(3)
C23 C21 Si1 109.6(3)
C21 C22 H22A 109.5
C21 C22 H22B 109.5
H22A C22 H22B 109.5
C21 C22 H22C 109.5
H22A C22 H22C 109.5
H22B C22 H22C 109.5
C21 C23 H23A 109.5
C21 C23 H23B 109.5
H23A C23 H23B 109.5
C21 C23 H23C 109.5
H23A C23 H23C 109.5
H23B C23 H23C 109.5
C21 C24 H24A 109.5
C21 C24 H24B 109.5
H24A C24 H24B 109.5
C21 C24 H24C 109.5
H24A C24 H24C 109.5
H24B C24 H24C 109.5
C27 C29 C27A 27.0(3)
C27 C29 H29A 109.5
C27A C29 H29A 128.6
C27 C29 H29B 109.5
C27A C29 H29B 83.9
H29A C29 H29B 109.5
C27 C29 H29C 109.5
C27A C29 H29C 111.9
H29A C29 H29C 109.5
H29B C29 H29C 109.5
N2 Si2 C26 100.7(4)
N2 Si2 C25 106.2(3)
C26 Si2 C25 77.2(5)
N2 Si2 C27 117.4(3)
C26 Si2 C27 109.0(4)
C25 Si2 C27 133.1(5)
Si2 C25 H25A 109.5
Si2 C25 H25B 109.5
H25A C25 H25B 109.5
Si2 C25 H25C 109.5
H25A C25 H25C 109.5
H25B C25 H25C 109.5
Si2 C26 H26A 109.5
Si2 C26 H26B 109.5
H26A C26 H26B 109.5
Si2 C26 H26C 109.5
H26A C26 H26C 109.5
H26B C26 H26C 109.5
C29 C27 C30 109.2(6)
C29 C27 C28 115.6(6)
C30 C27 C28 106.9(7)
C29 C27 Si2 104.1(5)
C30 C27 Si2 110.7(5)
C28 C27 Si2 110.4(5)
C27 C28 H28A 109.5
C27 C28 H28B 109.5
H28A C28 H28B 109.5
C27 C28 H28C 109.5
H28A C28 H28C 109.5
H28B C28 H28C 109.5
C27 C30 H30A 109.5
C27 C30 H30B 109.5
H30A C30 H30B 109.5
C27 C30 H30C 109.5
H30A C30 H30C 109.5
H30B C30 H30C 109.5
N2 Si2A C26A 115.4(3)
N2 Si2A C27A 106.3(3)
C26A Si2A C27A 108.4(4)
N2 Si2A C25A 101.2(3)
C26A Si2A C25A 134.2(4)
C27A Si2A C25A 85.2(4)
Si2A C25A H25D 109.5
Si2A C25A H25E 109.5
H25D C25A H25E 109.5
Si2A C25A H25F 109.5
H25D C25A H25F 109.5
H25E C25A H25F 109.5
Si2A C26A H26D 109.5
Si2A C26A H26E 109.5
H26D C26A H26E 109.5
Si2A C26A H26F 109.5
H26D C26A H26F 109.5
H26E C26A H26F 109.5
C28A C27A C30A 108.7(7)
C28A C27A C29 102.4(7)
C30A C27A C29 108.9(6)
C28A C27A Si2A 111.5(5)
C30A C27A Si2A 108.6(7)
C29 C27A Si2A 116.5(5)
C27A C28A H28D 109.5
C27A C28A H28E 109.5
H28D C28A H28E 109.5
C27A C28A H28F 109.5
H28D C28A H28F 109.5
H28E C28A H28F 109.5
C27A C30A H30D 109.5
C27A C30A H30E 109.5
H30D C30A H30E 109.5
C27A C30A H30F 109.5
H30D C30A H30F 109.5
H30E C30A H30F 109.5

loop_
_geom_bond_atom_site_label_1
_geom_bond_atom_site_label_2
_geom_bond_distance
Y1 N1 2.216(3)
Y1 N2 2.226(4)
Y1 O1 2.345(2)
Y1 O2 2.373(3)
Y1 C9 2.855(3)
Y1 C14 2.887(4)
Y1 I1A 2.9445(10)
Y1 I1 3.1178(12)
Y1 Fe1 3.3260(10)
Fe1 C11 2.024(3)
Fe1 C17 2.032(4)
Fe1 C12 2.036(3)
Fe1 C16 2.042(4)
Fe1 C15 2.046(3)
Fe1 C10 2.049(3)
Fe1 C18 2.053(4)
Fe1 C13 2.053(3)
Fe1 C14 2.108(4)
Fe1 C9 2.115(3)
Si1 N1 1.721(3)
Si1 C20 1.870(5)
Si1 C19 1.879(4)
Si1 C21 1.906(4)
N1 C9 1.405(4)
N2 C14 1.395(6)
N2 Si2A 1.713(4)
N2 Si2 1.815(4)
O1 C1 1.451(5)
O1 C4 1.459(5)
O2 C5 1.448(7)
O2 C8 1.457(7)
C1 C2 1.455(6)
C1 H1A 0.9900
C1 H1B 0.9900
C2 C3 1.445(8)
C2 H2A 0.9900
C2 H2B 0.9900
C3 C4 1.488(6)
C3 H3A 0.9900
C3 H3B 0.9900
C4 H4A 0.9900
C4 H4B 0.9900
C5 C6 1.503(7)
C5 H5A 0.9900
C5 H5B 0.9900
C6 C7 1.456(8)
C6 H6A 0.9900
C6 H6B 0.9900
C7 C8 1.519(7)
C7 H7A 0.9900
C7 H7B 0.9900
C8 H8A 0.9900
C8 H8B 0.9900
C9 C10 1.441(4)
C9 C13 1.442(4)
C10 C11 1.425(4)
C10 H10A 1.0000
C11 C12 1.427(5)
C11 H11A 1.0000
C12 C13 1.423(5)
C12 H12A 1.0000
C13 H13A 1.0000
C14 C15 1.446(5)
C14 C18 1.447(5)
C15 C16 1.415(6)
C15 H15A 1.0000
C16 C17 1.434(6)
C16 H16A 1.0000
C17 C18 1.419(7)
C17 H17A 1.0000
C18 H18A 1.0000
C19 H19A 0.9800
C19 H19B 0.9800
C19 H19C 0.9800
C20 H20A 0.9800
C20 H20B 0.9800
C20 H20C 0.9800
C21 C24 1.526(6)
C21 C22 1.537(5)
C21 C23 1.541(6)
C22 H22A 0.9800
C22 H22B 0.9800
C22 H22C 0.9800
C23 H23A 0.9800
C23 H23B 0.9800
C23 H23C 0.9800
C24 H24A 0.9800
C24 H24B 0.9800
C24 H24C 0.9800
C29 C27 1.525(9)
C29 C27A 1.628(9)
C29 H29A 0.9800
C29 H29B 0.9800
C29 H29C 0.9800
Si2 C26 1.857(9)
Si2 C25 1.880(9)
Si2 C27 1.913(9)
C25 H25A 0.9800
C25 H25B 0.9800
C25 H25C 0.9800
C26 H26A 0.9800
C26 H26B 0.9800
C26 H26C 0.9800
C27 C30 1.543(10)
C27 C28 1.548(12)
C28 H28A 0.9800
C28 H28B 0.9800
C28 H28C 0.9800
C30 H30A 0.9800
C30 H30B 0.9800
C30 H30C 0.9800
Si2A C26A 1.849(10)
Si2A C27A 1.906(9)
Si2A C25A 2.268(10)
C25A H25D 0.9800
C25A H25E 0.9800
C25A H25F 0.9800
C26A H26D 0.9800
C26A H26E 0.9800
C26A H26F 0.9800
C27A C28A 1.528(12)
C27A C30A 1.552(11)
C28A H28D 0.9800
C28A H28E 0.9800
C28A H28F 0.9800
C30A H30D 0.9800
C30A H30E 0.9800
C30A H30F 0.9800
